data_7029822
loop_
_publ_author_name
'Zhang, Lei'
'Kuang, Xiaofei'
'Wu, Xiaoyuan'
'Yang, Wenbin'
'Lu, Canzhong'

_publ_section_title
;
 Supramolecular interactions induced hinge-like motion of a metal-organic
 framework accompanied by anisotropic thermal expansion.
;
_journal_issue 19
_journal_name_full 'Dalton transactions (Cambridge, England : 2003)'
_journal_page_first 7146
_journal_page_last 7152
_journal_paper_doi 10.1039/c3dt53580k
_journal_volume 43
_journal_year 2014
_chemical_formula_sum 'C72 H48 Ag4 Mo8 N24 O26'
_chemical_formula_weight 2864.34
_chemical_name_systematic
; 
 ? 
;
_space_group_IT_number 15
_symmetry_cell_setting monoclinic
_symmetry_space_group_name_Hall '-C 2yc'
_symmetry_space_group_name_H-M 'C 1 2/c 1'
_atom_sites_solution_hydrogens geom
_atom_sites_solution_primary direct
_atom_sites_solution_secondary difmap
_audit_creation_method SHELXL-97
_cell_angle_alpha 90.00
_cell_angle_beta 115.334(4)
_cell_angle_gamma 90.00
_cell_formula_units_Z 4
_cell_length_a 22.0780(7)
_cell_length_b 16.3817(4)
_cell_length_c 25.6311(11)
_cell_measurement_reflns_used 17351
_cell_measurement_temperature 210.00(10)
_cell_measurement_theta_max 29.3160
_cell_measurement_theta_min 3.2080
_cell_volume 8378.6(6)
_computing_structure_refinement 'SHELXL-97 (Sheldrick, 1997)'
_computing_structure_solution 'SHELXS-97 (Sheldrick, 1990)'
_diffrn_ambient_temperature 210.00(10)
_diffrn_detector_area_resol_mean 10.3503
_diffrn_measured_fraction_theta_full 0.972
_diffrn_measured_fraction_theta_max 0.972
_diffrn_measurement_device_type 'SuperNova, Dual, Cu at zero, Atlas'
_diffrn_measurement_method '\w scans'
_diffrn_radiation_monochromator mirror
_diffrn_radiation_source 'SuperNova (Mo) X-ray Source'
_diffrn_radiation_type MoK\a
_diffrn_radiation_wavelength 0.71073
_diffrn_reflns_av_R_equivalents 0.0269
_diffrn_reflns_av_sigmaI/netI 0.0298
_diffrn_reflns_limit_h_max 21
_diffrn_reflns_limit_h_min -26
_diffrn_reflns_limit_k_max 19
_diffrn_reflns_limit_k_min -18
_diffrn_reflns_limit_l_max 30
_diffrn_reflns_limit_l_min -20
_diffrn_reflns_number 19354
_diffrn_reflns_theta_full 25.00
_diffrn_reflns_theta_max 25.00
_diffrn_reflns_theta_min 3.06
_exptl_absorpt_coefficient_mu 2.159
_exptl_absorpt_correction_T_max 1.00000
_exptl_absorpt_correction_T_min 0.75227
_exptl_absorpt_correction_type multi-scan
_exptl_crystal_colour brown
_exptl_crystal_density_diffrn 2.271
_exptl_crystal_density_method 'not measured'
_exptl_crystal_description block-like
_exptl_crystal_F_000 5520
_exptl_crystal_size_max 0.31
_exptl_crystal_size_mid 0.12
_exptl_crystal_size_min 0.08
_refine_diff_density_max 1.509
_refine_diff_density_min -1.592
_refine_diff_density_rms 0.118
_refine_ls_extinction_method none
_refine_ls_goodness_of_fit_ref 0.601
_refine_ls_hydrogen_treatment constr
_refine_ls_matrix_type full
_refine_ls_number_parameters 605
_refine_ls_number_reflns 7187
_refine_ls_number_restraints 0
_refine_ls_restrained_S_all 0.601
_refine_ls_R_factor_all 0.0367
_refine_ls_R_factor_gt 0.0310
_refine_ls_shift/su_max 0.001
_refine_ls_shift/su_mean 0.000
_refine_ls_structure_factor_coef Fsqd
_refine_ls_weighting_details 'calc w=1/[\s^2^(Fo^2^)+(0.0864P)^2^+231.2010P] where P=(Fo^2^+2Fc^2^)/3'
_refine_ls_weighting_scheme calc
_refine_ls_wR_factor_gt 0.0847
_refine_ls_wR_factor_ref 0.0934
_reflns_number_gt 6351
_reflns_number_total 7187
_reflns_threshold_expression >2sigma(I)
_cod_data_source_file c3dt53580k2.cif
_cod_data_source_block A_210K
_cod_depositor_comments
;Adding full bibliography for
 ./tmp-cod-update-bibliographies-12899/cifs/7029822.cif.
;
_cod_original_cell_volume 8378.6(5)
_cod_original_sg_symbol_H-M C2/c
_cod_database_code 7029822

loop_
_symmetry_equiv_pos_as_xyz
'x, y, z'
'-x, y, -z+1/2'
'x+1/2, y+1/2, z'
'-x+1/2, y+1/2, -z+1/2'
'-x, -y, -z'
'x, -y, z-1/2'
'-x+1/2, -y+1/2, -z'
'x+1/2, -y+1/2, z-1/2'

loop_
_atom_site_label
_atom_site_type_symbol
_atom_site_fract_x
_atom_site_fract_y
_atom_site_fract_z
_atom_site_U_iso_or_equiv
_atom_site_adp_type
_atom_site_occupancy
_atom_site_symmetry_multiplicity
_atom_site_calc_flag
_atom_site_refinement_flags
Mo1 Mo 0.5000 0.09492(4) -0.7500 0.03032(16) Uani 1 2 d S
Mo2 Mo 0.48943(2) 0.20842(2) -0.643679(16) 0.01972(11) Uani 1 1 d .
Mo3 Mo 0.498577(19) 0.41157(2) -0.639532(16) 0.01892(10) Uani 1 1 d .
Mo4 Mo 0.5000 0.53920(4) -0.7500 0.03537(17) Uani 1 2 d S
Mo5 Mo 0.408433(19) 0.30664(2) -0.791209(17) 0.01837(11) Uani 1 1 d .
O1 O 0.5621(3) 0.6015(4) -0.7053(3) 0.096(2) Uani 1 1 d .
O2 O 0.46500(18) 0.4862(2) -0.70684(15) 0.0318(8) Uani 1 1 d .
O3 O 0.55202(19) 0.4753(2) -0.58721(16) 0.0371(9) Uani 1 1 d .
O4 O 0.42607(19) 0.4166(2) -0.63105(17) 0.0357(9) Uani 1 1 d .
O5 O 0.53311(18) 0.3096(2) -0.60667(15) 0.0289(8) Uani 1 1 d .
O6 O 0.4484(2) 0.3144(2) -0.71423(16) 0.0380(9) Uani 1 1 d .
O7 O 0.4246(2) 0.3959(2) -0.82279(17) 0.0372(9) Uani 1 1 d .
O8 O 0.32383(18) 0.3008(2) -0.81604(18) 0.0380(9) Uani 1 1 d .
O9 O 0.43604(18) 0.2173(2) -0.81507(16) 0.0323(8) Uani 1 1 d .
O10 O 0.42093(19) 0.2128(2) -0.62940(18) 0.0389(9) Uani 1 1 d .
O11 O 0.54071(19) 0.1426(2) -0.59394(17) 0.0378(9) Uani 1 1 d .
O12 O 0.45068(18) 0.1411(2) -0.71217(16) 0.0326(8) Uani 1 1 d .
O13 O 0.5570(2) 0.0331(3) -0.70018(18) 0.0468(10) Uani 1 1 d .
Ag1 Ag 0.344121(18) 0.54225(2) -0.632072(15) 0.02783(11) Uani 1 1 d .
Ag2 Ag 0.32288(2) 0.24792(3) -0.132722(16) 0.03129(11) Uani 1 1 d .
C16 C 0.1241(2) 0.2430(3) -0.49752(19) 0.0169(9) Uani 1 1 d .
C18 C 0.2351(2) 0.4353(3) -0.6114(2) 0.0230(10) Uani 1 1 d .
H18A H 0.2128 0.4425 -0.6512 0.028 Uiso 1 1 calc R
C19 C 0.0331(2) 0.1873(3) -0.5890(2) 0.0237(10) Uani 1 1 d .
H19A H 0.0548 0.2080 -0.6102 0.028 Uiso 1 1 calc R
C21 C 0.7198(2) -0.1521(3) -0.1079(2) 0.0211(9) Uani 1 1 d .
H21A H 0.6996 -0.1570 -0.1479 0.025 Uiso 1 1 calc R
C23 C 0.0600(2) 0.1980(3) -0.52976(19) 0.0178(9) Uani 1 1 d .
C26 C 0.5978(2) 0.0302(3) 0.00107(19) 0.0177(9) Uani 1 1 d .
C27 C 0.7784(2) -0.1379(3) 0.0096(2) 0.0239(10) Uani 1 1 d .
H27A H 0.7995 -0.1343 0.0496 0.029 Uiso 1 1 calc R
C29 C 0.4440(2) 0.1568(3) -0.0349(2) 0.0226(10) Uani 1 1 d .
H29A H 0.4239 0.1844 -0.0148 0.027 Uiso 1 1 calc R
C32 C 0.0263(2) 0.1642(3) -0.5000(2) 0.0231(10) Uani 1 1 d .
H32A H 0.0437 0.1686 -0.4601 0.028 Uiso 1 1 calc R
C33 C 0.2980(2) 0.4157(3) -0.4951(2) 0.0198(9) Uani 1 1 d .
H33A H 0.3204 0.4114 -0.4552 0.024 Uiso 1 1 calc R
C35 C 0.5035(2) 0.1167(3) -0.0037(2) 0.0211(9) Uani 1 1 d .
H35A H 0.5234 0.1183 0.0365 0.025 Uiso 1 1 calc R
C36 C 0.2435(2) 0.2625(3) -0.34862(19) 0.0209(9) Uani 1 1 d .
C37 C 0.2097(2) 0.2730(3) -0.41234(19) 0.0183(9) Uani 1 1 d .
C38 C 0.5332(2) 0.0739(3) -0.03311(19) 0.0178(9) Uani 1 1 d .
C39 C 0.2054(2) 0.3276(3) -0.49479(19) 0.0180(9) Uani 1 1 d .
C40 C -0.0330(2) 0.1244(3) -0.5304(2) 0.0261(11) Uani 1 1 d .
H40A H -0.0553 0.1026 -0.5099 0.031 Uiso 1 1 calc R
C41 C 0.6825(2) -0.0519(3) 0.00698(19) 0.0178(9) Uani 1 1 d .
C42 C 0.6788(3) 0.0447(3) 0.1810(2) 0.0293(11) Uani 1 1 d .
H42A H 0.6349 0.0629 0.1610 0.035 Uiso 1 1 calc R
C43 C 0.7158(2) -0.1014(3) -0.0220(2) 0.0185(9) Uani 1 1 d .
C44 C 0.6802(2) -0.0019(3) 0.08838(19) 0.0209(9) Uani 1 1 d .
C45 C 0.3260(2) 0.4594(3) -0.5259(2) 0.0214(10) Uani 1 1 d .
H45A H 0.3680 0.4829 -0.5056 0.026 Uiso 1 1 calc R
C46 C 0.8075(3) -0.0051(3) 0.2428(2) 0.0312(11) Uani 1 1 d .
H46A H 0.8516 -0.0219 0.2636 0.037 Uiso 1 1 calc R
C47 C 0.2360(2) 0.3787(3) -0.5252(2) 0.0180(9) Uani 1 1 d .
C48 C 0.2040(2) 0.3899(3) -0.5847(2) 0.0219(10) Uani 1 1 d .
H48A H 0.1620 0.3670 -0.6062 0.026 Uiso 1 1 calc R
C49 C -0.0266(2) 0.1451(3) -0.6159(2) 0.0258(10) Uani 1 1 d .
H49A H -0.0438 0.1372 -0.6556 0.031 Uiso 1 1 calc R
C50 C 0.7123(2) 0.0081(3) 0.1518(2) 0.0224(10) Uani 1 1 d .
C51 C 0.8080(2) -0.1794(3) -0.0206(2) 0.0258(10) Uani 1 1 d .
H51A H 0.8495 -0.2037 0.0003 0.031 Uiso 1 1 calc R
C52 C 0.7120(3) 0.0535(4) 0.2407(2) 0.0323(12) Uani 1 1 d .
H52A H 0.6891 0.0772 0.2600 0.039 Uiso 1 1 calc R
C53 C 0.3022(3) 0.3025(3) -0.3150(2) 0.0277(11) Uani 1 1 d .
H53A H 0.3237 0.3351 -0.3316 0.033 Uiso 1 1 calc R
C54 C 0.5025(2) 0.0732(3) -0.0929(2) 0.0228(10) Uani 1 1 d .
H54A H 0.5210 0.0443 -0.1139 0.027 Uiso 1 1 calc R
C55 C 0.4435(2) 0.1167(3) -0.1207(2) 0.0261(10) Uani 1 1 d .
H55A H 0.4235 0.1173 -0.1608 0.031 Uiso 1 1 calc R
C56 C 0.2457(3) 0.2046(3) -0.2625(2) 0.0312(12) Uani 1 1 d .
H56A H 0.2269 0.1697 -0.2448 0.037 Uiso 1 1 calc R
C57 C 0.2153(3) 0.2106(3) -0.3221(2) 0.0277(11) Uani 1 1 d .
H57A H 0.1769 0.1806 -0.3439 0.033 Uiso 1 1 calc R
C58 C 0.3284(3) 0.2929(4) -0.2556(2) 0.0360(13) Uani 1 1 d .
H58A H 0.3677 0.3206 -0.2331 0.043 Uiso 1 1 calc R
C59 C 0.6860(2) -0.1093(3) -0.0816(2) 0.0201(9) Uani 1 1 d .
H59A H 0.6442 -0.0863 -0.1036 0.024 Uiso 1 1 calc R
C60 C 0.7784(2) -0.0168(3) 0.1835(2) 0.0273(11) Uani 1 1 d .
H60A H 0.8024 -0.0408 0.1653 0.033 Uiso 1 1 calc R
N1 N -0.06082(19) 0.1151(2) -0.58783(17) 0.0232(8) Uani 1 1 d .
N2 N 0.29562(19) 0.4696(2) -0.58332(16) 0.0197(8) Uani 1 1 d .
N3 N 0.3008(2) 0.2465(3) -0.22876(18) 0.0296(10) Uani 1 1 d .
N4 N 0.14809(18) 0.2892(2) -0.52741(16) 0.0192(8) Uani 1 1 d .
N5 N 0.23827(19) 0.3224(2) -0.43709(16) 0.0193(8) Uani 1 1 d .
N6 N 0.15301(19) 0.2320(2) -0.44062(16) 0.0202(8) Uani 1 1 d .
N7 N 0.41343(19) 0.1584(2) -0.09275(17) 0.0234(8) Uani 1 1 d .
N8 N 0.7802(2) -0.1868(2) -0.07855(17) 0.0219(8) Uani 1 1 d .
N9 N 0.7760(2) 0.0291(3) 0.27182(18) 0.0294(9) Uani 1 1 d .
N10 N 0.62631(18) -0.0115(2) -0.02701(16) 0.0188(8) Uani 1 1 d .
N11 N 0.71121(19) -0.0496(2) 0.06458(17) 0.0227(8) Uani 1 1 d .
N12 N 0.62279(19) 0.0374(2) 0.05894(16) 0.0201(8) Uani 1 1 d .

loop_
_atom_site_aniso_label
_atom_site_aniso_U_11
_atom_site_aniso_U_22
_atom_site_aniso_U_33
_atom_site_aniso_U_23
_atom_site_aniso_U_13
_atom_site_aniso_U_12
Mo1 0.0297(3) 0.0414(4) 0.0206(3) 0.000 0.0114(3) 0.000
Mo2 0.0241(2) 0.0197(2) 0.0175(2) 0.00367(15) 0.01091(17) 0.00008(15)
Mo3 0.0211(2) 0.0215(2) 0.01331(19) -0.00114(15) 0.00650(16) -0.00073(15)
Mo4 0.0391(4) 0.0386(4) 0.0435(4) 0.000 0.0321(3) 0.000
Mo5 0.0171(2) 0.0183(2) 0.0178(2) -0.00193(15) 0.00559(17) -0.00006(14)
O1 0.122(5) 0.092(4) 0.125(5) -0.073(4) 0.100(5) -0.071(4)
O2 0.036(2) 0.0274(19) 0.0301(19) 0.0023(15) 0.0124(17) 0.0027(15)
O3 0.037(2) 0.040(2) 0.0269(19) -0.0099(17) 0.0062(17) -0.0014(17)
O4 0.033(2) 0.038(2) 0.037(2) 0.0044(17) 0.0165(17) 0.0038(16)
O5 0.033(2) 0.0294(19) 0.0231(18) 0.0011(14) 0.0113(16) 0.0010(14)
O6 0.060(3) 0.026(2) 0.0218(19) -0.0004(15) 0.0115(18) -0.0019(17)
O7 0.044(2) 0.034(2) 0.043(2) 0.0069(17) 0.0271(19) 0.0090(17)
O8 0.021(2) 0.037(2) 0.052(2) -0.0171(18) 0.0114(18) -0.0014(15)
O9 0.036(2) 0.0292(19) 0.040(2) -0.0030(16) 0.0237(18) -0.0033(15)
O10 0.037(2) 0.037(2) 0.047(2) -0.0035(18) 0.0211(19) -0.0025(17)
O11 0.041(2) 0.043(2) 0.034(2) 0.0120(17) 0.0204(18) 0.0123(18)
O12 0.038(2) 0.030(2) 0.033(2) -0.0001(16) 0.0178(17) -0.0062(16)
O13 0.051(3) 0.046(3) 0.036(2) 0.0030(19) 0.013(2) 0.002(2)
Ag1 0.0235(2) 0.0391(2) 0.01861(19) -0.00228(15) 0.00682(16) -0.01205(15)
Ag2 0.0322(2) 0.0415(2) 0.01907(19) -0.00044(16) 0.01000(17) 0.01461(17)
C16 0.016(2) 0.019(2) 0.016(2) -0.0015(17) 0.0072(18) 0.0008(17)
C18 0.026(3) 0.022(2) 0.020(2) 0.0003(19) 0.010(2) -0.0015(19)
C19 0.022(3) 0.029(3) 0.020(2) 0.0015(19) 0.010(2) -0.0005(19)
C21 0.023(2) 0.021(2) 0.017(2) -0.0026(18) 0.0059(19) -0.0029(18)
C23 0.017(2) 0.016(2) 0.019(2) -0.0024(17) 0.0068(19) 0.0012(17)
C26 0.017(2) 0.017(2) 0.018(2) -0.0014(17) 0.0058(18) -0.0054(17)
C27 0.025(3) 0.026(2) 0.019(2) -0.0001(19) 0.008(2) 0.0032(19)
C29 0.023(2) 0.023(2) 0.022(2) 0.0011(19) 0.011(2) 0.0041(19)
C32 0.021(2) 0.032(3) 0.016(2) -0.003(2) 0.0071(19) -0.007(2)
C33 0.018(2) 0.021(2) 0.019(2) 0.0028(18) 0.0069(19) -0.0002(17)
C35 0.023(2) 0.021(2) 0.019(2) 0.0021(18) 0.0084(19) 0.0028(18)
C36 0.023(2) 0.022(2) 0.016(2) -0.0031(18) 0.0082(19) 0.0000(18)
C37 0.019(2) 0.016(2) 0.020(2) -0.0008(18) 0.0092(19) -0.0004(17)
C38 0.016(2) 0.018(2) 0.020(2) -0.0009(17) 0.0071(19) -0.0030(17)
C39 0.016(2) 0.016(2) 0.021(2) -0.0002(18) 0.0074(19) 0.0022(17)
C40 0.025(3) 0.034(3) 0.022(2) -0.001(2) 0.012(2) -0.011(2)
C41 0.019(2) 0.015(2) 0.021(2) 0.0004(17) 0.0099(19) -0.0018(17)
C42 0.020(3) 0.041(3) 0.022(2) -0.002(2) 0.005(2) 0.005(2)
C43 0.022(2) 0.013(2) 0.025(2) 0.0000(18) 0.014(2) -0.0004(17)
C44 0.024(2) 0.020(2) 0.018(2) -0.0014(18) 0.008(2) -0.0026(18)
C45 0.019(2) 0.019(2) 0.026(2) 0.0011(19) 0.010(2) -0.0012(17)
C46 0.026(3) 0.035(3) 0.023(3) 0.002(2) 0.001(2) 0.004(2)
C47 0.020(2) 0.012(2) 0.024(2) -0.0009(17) 0.012(2) 0.0003(17)
C48 0.020(2) 0.022(2) 0.022(2) -0.0027(19) 0.008(2) -0.0028(18)
C49 0.022(3) 0.034(3) 0.017(2) 0.000(2) 0.004(2) -0.002(2)
C50 0.026(3) 0.021(2) 0.018(2) -0.0001(18) 0.007(2) -0.0005(18)
C51 0.023(3) 0.028(3) 0.026(3) 0.000(2) 0.010(2) 0.0089(19)
C52 0.028(3) 0.046(3) 0.021(2) -0.009(2) 0.009(2) -0.002(2)
C53 0.026(3) 0.034(3) 0.020(2) 0.001(2) 0.007(2) -0.009(2)
C54 0.027(3) 0.024(2) 0.019(2) -0.0022(19) 0.011(2) 0.0031(19)
C55 0.022(3) 0.036(3) 0.016(2) 0.004(2) 0.004(2) 0.006(2)
C56 0.035(3) 0.038(3) 0.024(3) 0.001(2) 0.016(2) -0.006(2)
C57 0.025(3) 0.032(3) 0.024(3) 0.002(2) 0.009(2) -0.006(2)
C58 0.031(3) 0.049(3) 0.021(3) -0.005(2) 0.005(2) -0.013(2)
C59 0.018(2) 0.019(2) 0.022(2) -0.0017(18) 0.0075(19) 0.0002(17)
C60 0.023(3) 0.027(3) 0.025(3) 0.000(2) 0.004(2) 0.007(2)
N1 0.021(2) 0.025(2) 0.022(2) -0.0010(16) 0.0071(17) -0.0042(16)
N2 0.022(2) 0.0171(19) 0.0202(19) 0.0013(15) 0.0093(17) -0.0007(15)
N3 0.030(2) 0.037(2) 0.019(2) 0.0017(18) 0.0080(18) 0.0011(18)
N4 0.018(2) 0.0194(19) 0.0193(19) 0.0007(15) 0.0074(16) -0.0008(15)
N5 0.018(2) 0.021(2) 0.0171(19) -0.0002(15) 0.0054(16) -0.0015(15)
N6 0.019(2) 0.024(2) 0.0181(19) -0.0028(16) 0.0084(16) -0.0030(15)
N7 0.020(2) 0.027(2) 0.020(2) 0.0032(17) 0.0065(17) 0.0057(16)
N8 0.023(2) 0.018(2) 0.026(2) -0.0047(16) 0.0116(18) 0.0020(15)
N9 0.033(3) 0.032(2) 0.019(2) -0.0033(17) 0.0070(19) -0.0029(18)
N10 0.019(2) 0.0200(19) 0.0177(19) -0.0010(15) 0.0076(16) -0.0003(15)
N11 0.021(2) 0.025(2) 0.021(2) -0.0019(16) 0.0084(17) 0.0029(16)
N12 0.018(2) 0.0200(19) 0.0175(19) -0.0013(15) 0.0035(16) 0.0027(15)

loop_
_atom_type_symbol
_atom_type_description
_atom_type_scat_dispersion_real
_atom_type_scat_dispersion_imag
_atom_type_scat_source
C C 0.0033 0.0016 'International Tables Vol C Tables 4.2.6.8 and 6.1.1.4'
H H 0.0000 0.0000 'International Tables Vol C Tables 4.2.6.8 and 6.1.1.4'
N N 0.0061 0.0033 'International Tables Vol C Tables 4.2.6.8 and 6.1.1.4'
O O 0.0106 0.0060 'International Tables Vol C Tables 4.2.6.8 and 6.1.1.4'
Mo Mo -1.6832 0.6857 'International Tables Vol C Tables 4.2.6.8 and 6.1.1.4'
Ag Ag -0.8971 1.1015 'International Tables Vol C Tables 4.2.6.8 and 6.1.1.4'

loop_
_geom_angle_atom_site_label_1
_geom_angle_atom_site_label_2
_geom_angle_atom_site_label_3
_geom_angle
_geom_angle_site_symmetry_1
_geom_angle_site_symmetry_3
O13 Mo1 O13 106.5(3) 2_653 .
O13 Mo1 O12 104.89(19) 2_653 2_653
O13 Mo1 O12 102.74(19) . 2_653
O13 Mo1 O12 102.74(19) 2_653 .
O13 Mo1 O12 104.89(19) . .
O12 Mo1 O12 133.0(2) 2_653 .
O11 Mo2 O10 103.62(19) . .
O11 Mo2 O12 102.44(18) . .
O10 Mo2 O12 97.49(17) . .
O11 Mo2 O5 98.25(18) . .
O10 Mo2 O5 99.19(17) . .
O12 Mo2 O5 149.45(15) . .
O11 Mo2 O9 90.39(16) . 2_653
O10 Mo2 O9 165.43(17) . 2_653
O12 Mo2 O9 75.26(14) . 2_653
O5 Mo2 O9 82.43(14) . 2_653
O11 Mo2 O6 162.39(17) . .
O10 Mo2 O6 92.78(18) . .
O12 Mo2 O6 81.37(14) . .
O5 Mo2 O6 72.44(13) . .
O9 Mo2 O6 73.81(14) 2_653 .
O3 Mo3 O4 103.93(19) . .
O3 Mo3 O5 100.36(17) . .
O4 Mo3 O5 102.02(17) . .
O3 Mo3 O2 100.47(17) . .
O4 Mo3 O2 93.40(16) . .
O5 Mo3 O2 150.17(15) . .
O3 Mo3 O7 90.70(16) . 2_653
O4 Mo3 O7 163.77(17) . 2_653
O5 Mo3 O7 81.83(15) . 2_653
O2 Mo3 O7 76.79(15) . 2_653
O3 Mo3 O6 166.11(17) . .
O4 Mo3 O6 89.76(17) . .
O5 Mo3 O6 74.02(14) . .
O2 Mo3 O6 80.75(14) . .
O7 Mo3 O6 76.03(14) 2_653 .
O1 Mo4 O1 106.2(6) . 2_653
O1 Mo4 O2 105.4(2) . 2_653
O1 Mo4 O2 107.9(2) 2_653 2_653
O1 Mo4 O2 107.9(2) . .
O1 Mo4 O2 105.4(2) 2_653 .
O2 Mo4 O2 122.9(2) 2_653 .
O8 Mo5 O7 106.15(19) . .
O8 Mo5 O9 107.84(17) . .
O7 Mo5 O9 110.63(17) . .
O8 Mo5 O6 111.2(2) . .
O7 Mo5 O6 110.05(18) . .
O9 Mo5 O6 110.82(18) . .
Mo4 O2 Mo3 136.6(2) . .
Mo3 O5 Mo2 121.11(18) . .
Mo5 O6 Mo3 141.18(19) . .
Mo5 O6 Mo2 129.19(18) . .
Mo3 O6 Mo2 88.96(12) . .
Mo5 O7 Mo3 127.67(19) . 2_653
Mo5 O9 Mo2 128.37(18) . 2_653
Mo1 O12 Mo2 124.27(19) . .
N1 Ag1 N9 129.45(15) 3 3_454
N1 Ag1 N2 123.47(14) 3 .
N9 Ag1 N2 107.03(15) 3_454 .
N8 Ag2 N3 135.43(15) 3_455 .
N8 Ag2 N7 122.22(14) 3_455 .
N3 Ag2 N7 102.33(15) . .
N4 C16 N6 125.6(4) . .
N4 C16 C23 118.5(4) . .
N6 C16 C23 115.9(4) . .
N2 C18 C48 123.6(4) . .
C23 C19 C49 118.8(4) . .
N8 C21 C59 123.5(4) . .
C19 C23 C32 118.2(4) . .
C19 C23 C16 122.0(4) . .
C32 C23 C16 119.8(4) . .
N12 C26 N10 125.1(4) . .
N12 C26 C38 116.1(4) . .
N10 C26 C38 118.8(4) . .
C51 C27 C43 118.1(4) . .
N7 C29 C35 123.8(4) . .
C40 C32 C23 119.0(4) . .
C45 C33 C47 118.7(4) . .
C29 C35 C38 118.7(4) . .
C53 C36 C57 118.9(4) . .
C53 C36 C37 121.9(4) . .
C57 C36 C37 119.2(4) . .
N5 C37 N6 124.8(4) . .
N5 C37 C36 118.3(4) . .
N6 C37 C36 116.9(4) . .
C35 C38 C54 119.1(4) . .
C35 C38 C26 118.5(4) . .
C54 C38 C26 122.4(4) . .
N5 C39 N4 125.5(4) . .
N5 C39 C47 117.3(4) . .
N4 C39 C47 117.2(4) . .
N1 C40 C32 123.8(4) . .
N11 C41 N10 124.9(4) . .
N11 C41 C43 117.7(4) . .
N10 C41 C43 117.4(4) . .
C52 C42 C50 119.0(5) . .
C59 C43 C27 118.8(4) . .
C59 C43 C41 119.9(4) . .
C27 C43 C41 121.3(4) . .
N12 C44 N11 124.7(4) . .
N12 C44 C50 117.5(4) . .
N11 C44 C50 117.8(4) . .
N2 C45 C33 123.5(4) . .
C60 C46 N9 124.1(5) . .
C48 C47 C33 117.9(4) . .
C48 C47 C39 121.0(4) . .
C33 C47 C39 121.0(4) . .
C18 C48 C47 119.2(4) . .
N1 C49 C19 123.4(4) . .
C60 C50 C42 118.6(4) . .
C60 C50 C44 119.8(4) . .
C42 C50 C44 121.6(4) . .
N8 C51 C27 123.9(4) . .
N9 C52 C42 122.9(5) . .
C36 C53 C58 118.2(5) . .
C55 C54 C38 118.1(4) . .
N7 C55 C54 123.8(4) . .
N3 C56 C57 123.5(5) . .
C56 C57 C36 118.4(5) . .
N3 C58 C53 124.3(5) . .
C43 C59 C21 118.8(4) . .
C46 C60 C50 118.4(5) . .
C40 N1 C49 116.7(4) . .
C40 N1 Ag1 120.3(3) . 3_445
C49 N1 Ag1 122.8(3) . 3_445
C45 N2 C18 116.9(4) . .
C45 N2 Ag1 122.1(3) . .
C18 N2 Ag1 121.0(3) . .
C58 N3 C56 116.6(4) . .
C58 N3 Ag2 127.8(4) . .
C56 N3 Ag2 114.4(3) . .
C16 N4 C39 114.1(4) . .
C37 N5 C39 114.7(4) . .
C16 N6 C37 115.3(4) . .
C29 N7 C55 116.5(4) . .
C29 N7 Ag2 115.4(3) . .
C55 N7 Ag2 127.4(3) . .
C51 N8 C21 116.9(4) . .
C51 N8 Ag2 127.5(3) . 3_545
C21 N8 Ag2 115.6(3) . 3_545
C46 N9 C52 117.1(4) . .
C46 N9 Ag1 112.3(3) . 3_546
C52 N9 Ag1 130.5(3) . 3_546
C26 N10 C41 114.9(4) . .
C41 N11 C44 115.2(4) . .
C44 N12 C26 115.0(4) . .

loop_
_geom_bond_atom_site_label_1
_geom_bond_atom_site_label_2
_geom_bond_distance
_geom_bond_site_symmetry_2
Mo1 O13 1.692(4) 2_653
Mo1 O13 1.692(4) .
Mo1 O12 1.898(4) 2_653
Mo1 O12 1.898(4) .
Mo2 O11 1.683(4) .
Mo2 O10 1.703(4) .
Mo2 O12 1.935(4) .
Mo2 O5 1.948(4) .
Mo2 O9 2.310(3) 2_653
Mo2 O6 2.388(4) .
Mo3 O3 1.711(4) .
Mo3 O4 1.707(4) .
Mo3 O5 1.879(3) .
Mo3 O2 1.981(4) .
Mo3 O7 2.297(4) 2_653
Mo3 O6 2.369(4) .
Mo4 O1 1.700(5) .
Mo4 O1 1.700(5) 2_653
Mo4 O2 1.818(4) 2_653
Mo4 O2 1.818(4) .
Mo5 O8 1.699(4) .
Mo5 O7 1.779(4) .
Mo5 O9 1.791(4) .
Mo5 O6 1.788(4) .
O7 Mo3 2.297(4) 2_653
O9 Mo2 2.310(3) 2_653
Ag1 N1 2.253(4) 3
Ag1 N9 2.282(4) 3_454
Ag1 N2 2.296(4) .
Ag2 N8 2.253(4) 3_455
Ag2 N3 2.296(4) .
Ag2 N7 2.333(4) .
C16 N4 1.338(6) .
C16 N6 1.331(6) .
C16 C23 1.492(6) .
C18 N2 1.341(6) .
C18 C48 1.377(7) .
C19 C23 1.384(7) .
C19 C49 1.383(7) .
C21 N8 1.345(6) .
C21 C59 1.391(6) .
C23 C32 1.388(6) .
C26 N12 1.348(6) .
C26 N10 1.330(6) .
C26 C38 1.498(6) .
C27 C51 1.386(7) .
C27 C43 1.403(7) .
C29 N7 1.340(6) .
C29 C35 1.379(7) .
C32 C40 1.369(7) .
C33 C45 1.391(6) .
C33 C47 1.390(6) .
C35 C38 1.383(6) .
C36 C53 1.378(7) .
C36 C57 1.391(7) .
C36 C37 1.487(6) .
C37 N5 1.340(6) .
C37 N6 1.330(6) .
C38 C54 1.386(6) .
C39 N5 1.343(6) .
C39 N4 1.337(6) .
C39 C47 1.490(6) .
C40 N1 1.340(6) .
C41 N11 1.335(6) .
C41 N10 1.346(6) .
C41 C43 1.489(6) .
C42 C52 1.392(7) .
C42 C50 1.392(7) .
C43 C59 1.386(6) .
C44 N12 1.331(6) .
C44 N11 1.345(6) .
C44 C50 1.479(6) .
C45 N2 1.340(6) .
C46 C60 1.387(7) .
C46 N9 1.340(7) .
C47 C48 1.392(7) .
C49 N1 1.342(6) .
C50 C60 1.394(7) .
C51 N8 1.347(6) .
C52 N9 1.352(7) .
C53 C58 1.386(7) .
C54 C55 1.385(7) .
C55 N7 1.352(6) .
C56 N3 1.341(7) .
C56 C57 1.386(7) .
C58 N3 1.335(7) .
N1 Ag1 2.253(4) 3_445
N8 Ag2 2.253(4) 3_545
N9 Ag1 2.282(4) 3_546
